data_4306216
loop_
_publ_author_name
'Victor I. Ovcharenko'
'Galina V. Romanenko'
'Ksenia Yu. Maryunina'
'Artem S. Bogomyakov'
'Elena V. Gorelik'

_publ_section_title
;
Thermally Induced Magnetic Anomalies in Solvates of the
Bis(hexafluoroacetylacetonate)copper(II) Complex with Pyrazolyl-Substituted
Nitronyl Nitroxide
;
_journal_name_full 'Inorganic Chemistry'
_journal_page_first 9537
_journal_page_last 9552
_journal_paper_doi 10.1021/ic8011074
_journal_volume 47
_journal_year 2008
_chemical_formula_sum 'C24 H25 Cu F12 N4 O6'
_chemical_formula_weight 757.02
_chemical_name_systematic
; 
 catena-(bis(m2-4,4,5,5-Tetramethyl-2-
 (1-butylpyrazole-4-yl)-4,5-dihydro-1H-
 imidazol-3-oxide-1-oxyl)-tetrakis(1,
 1,1,5,5,5-hexafluoropentan-2,4-
 dionato)-di-copper(ii))
;
_space_group_IT_number 2
_symmetry_cell_setting triclinic
_symmetry_space_group_name_Hall '-P 1'
_symmetry_space_group_name_H-M 'P -1'
_atom_sites_solution_hydrogens geom
_atom_sites_solution_primary direct
_atom_sites_solution_secondary difmap
_audit_creation_method SHELXL-97
_cell_angle_alpha 107.20(3)
_cell_angle_beta 96.28(2)
_cell_angle_gamma 101.50(3)
_cell_formula_units_Z 2
_cell_length_a 9.564(4)
_cell_length_b 13.569(6)
_cell_length_c 13.950(5)
_cell_measurement_reflns_used 9710
_cell_measurement_temperature 293(2)
_cell_measurement_theta_max 23.26
_cell_measurement_theta_min 2.15
_cell_volume 1667.0(12)
_computing_cell_refinement 'Bruker SMART'
_computing_data_collection 'Bruker SMART'
_computing_data_reduction 'Bruker SAINT'
_computing_molecular_graphics 'Bruker SHELXTL'
_computing_publication_material 'Bruker SHELXTL'
_computing_structure_refinement 'SHELXL-97 (Sheldrick, 1997)'
_computing_structure_solution 'SHELXS-97 (Sheldrick, 1990)'
_diffrn_ambient_temperature 293(2)
_diffrn_measured_fraction_theta_full 0.981
_diffrn_measured_fraction_theta_max 0.981
_diffrn_measurement_device_type 'CCD area detector'
_diffrn_measurement_method 'phi and omega scans'
_diffrn_radiation_monochromator graphite
_diffrn_radiation_source 'fine-focus sealed tube'
_diffrn_radiation_type MoK\a
_diffrn_radiation_wavelength 0.71073
_diffrn_reflns_av_R_equivalents 0.0414
_diffrn_reflns_av_sigmaI/netI 0.0543
_diffrn_reflns_limit_h_max 11
_diffrn_reflns_limit_h_min 0
_diffrn_reflns_limit_k_max 14
_diffrn_reflns_limit_k_min -15
_diffrn_reflns_limit_l_max 16
_diffrn_reflns_limit_l_min -16
_diffrn_reflns_number 6140
_diffrn_reflns_theta_full 25.00
_diffrn_reflns_theta_max 25.00
_diffrn_reflns_theta_min 1.84
_exptl_absorpt_coefficient_mu 0.763
_exptl_absorpt_correction_type none
_exptl_crystal_density_diffrn 1.508
_exptl_crystal_density_method 'not measured'
_exptl_crystal_F_000 764
_refine_diff_density_max 0.687
_refine_diff_density_min -0.303
_refine_diff_density_rms 0.059
_refine_ls_extinction_coef 0.0077(18)
_refine_ls_extinction_expression Fc^*^=kFc[1+0.001xFc^2^\l^3^/sin(2\q)]^-1/4^
_refine_ls_extinction_method SHELXL
_refine_ls_goodness_of_fit_ref 1.065
_refine_ls_hydrogen_treatment constr
_refine_ls_matrix_type full
_refine_ls_number_parameters 518
_refine_ls_number_reflns 5768
_refine_ls_number_restraints 0
_refine_ls_restrained_S_all 1.065
_refine_ls_R_factor_all 0.1160
_refine_ls_R_factor_gt 0.0653
_refine_ls_shift/su_max 0.179
_refine_ls_shift/su_mean 0.012
_refine_ls_structure_factor_coef Fsqd
_refine_ls_weighting_details 'calc w=1/[\s^2^(Fo^2^)+(0.1109P)^2^+0.2549P] where P=(Fo^2^+2Fc^2^)/3'
_refine_ls_weighting_scheme calc
_refine_ls_wR_factor_gt 0.1747
_refine_ls_wR_factor_ref 0.2293
_reflns_number_gt 2826
_reflns_number_total 5768
_reflns_threshold_expression >2sigma(I)
_cod_data_source_file ic8011074_si_001_16.cif
_cod_data_source_block Butyl295
_cod_depositor_comments
;
The following automatic conversions were performed:
'_symmetry_cell_setting' value 'Triclinic' changed to 'triclinic'
according to '/home/saulius/struct/CIF-dictionaries/cif_core.dic'
dictionary named 'cif_core.dic' version 2.4.1 from 2010-06-29.

Automatic conversion script
Id: cif_fix_enum 1527 2010-12-29 10:47:43Z saulius 
;
_cod_original_cell_volume 1667.0(11)
_cod_database_code 4306216

loop_
_symmetry_equiv_pos_as_xyz
'x, y, z'
'-x, -y, -z'

loop_
_atom_site_label
_atom_site_type_symbol
_atom_site_fract_x
_atom_site_fract_y
_atom_site_fract_z
_atom_site_U_iso_or_equiv
_atom_site_adp_type
_atom_site_occupancy
_atom_site_symmetry_multiplicity
_atom_site_calc_flag
_atom_site_refinement_flags
_atom_site_disorder_assembly
_atom_site_disorder_group
Cu1 Cu 0.0000 -0.5000 -0.5000 0.0951(4) Uani 1 2 d S . .
O1 O -0.1021(5) -0.3980(3) -0.4252(3) 0.1037(12) Uani 1 1 d . . .
C1 C -0.2808(12) -0.3264(10) -0.3495(11) 0.138(3) Uani 1 1 d . . .
F1 F -0.291(5) -0.271(3) -0.421(2) 0.239(18) Uani 0.50 1 d P . .
F2 F -0.416(3) -0.352(2) -0.343(2) 0.173(14) Uani 0.50 1 d P . .
F3 F -0.204(3) -0.271(3) -0.267(3) 0.24(3) Uani 0.50 1 d P . .
F1A F -0.233(3) -0.2477(17) -0.362(3) 0.181(13) Uani 0.50 1 d P . .
F2A F -0.420(3) -0.351(2) -0.360(3) 0.23(2) Uani 0.50 1 d P . .
F3A F -0.257(4) -0.305(4) -0.248(3) 0.28(2) Uani 0.50 1 d P . .
C2 C -0.2206(8) -0.4233(6) -0.3985(5) 0.105(2) Uani 1 1 d . . .
C3 C -0.2970(8) -0.5238(6) -0.4064(6) 0.129(3) Uani 1 1 d . . .
H3A H -0.3852 -0.5310 -0.3837 0.154 Uiso 1 1 calc R . .
C4 C -0.2487(8) -0.6146(6) -0.4463(6) 0.112(2) Uani 1 1 d . . .
C5 C -0.3429(16) -0.7238(9) -0.4513(11) 0.147(4) Uani 1 1 d . . .
F4 F -0.3915(7) -0.7822(5) -0.5493(7) 0.195(3) Uani 1 1 d . . .
F5 F -0.250(3) -0.7823(13) -0.4175(15) 0.140(5) Uani 0.50 1 d P . .
F6 F -0.421(4) -0.718(3) -0.379(3) 0.245(19) Uani 0.50 1 d P . .
F5A F -0.290(5) -0.766(3) -0.416(4) 0.31(3) Uani 0.50 1 d P . .
F6A F -0.476(3) -0.713(3) -0.438(2) 0.184(10) Uani 0.50 1 d P . .
O2 O -0.1344(5) -0.6199(3) -0.4803(3) 0.1069(13) Uani 1 1 d . . .
Cu2 Cu 0.0000 0.0000 0.0000 0.0812(4) Uani 1 2 d S . .
O3 O -0.1772(4) -0.1030(3) -0.0024(3) 0.0871(10) Uani 1 1 d . . .
C6 C -0.4237(9) -0.1898(9) -0.0351(10) 0.128(3) Uani 1 1 d . . .
F7 F -0.436(4) -0.163(4) 0.055(3) 0.267(18) Uani 0.50 1 d P . .
F8 F -0.473(4) -0.273(2) -0.103(3) 0.247(17) Uani 0.50 1 d P . .
F9 F -0.3784(18) -0.2856(16) -0.053(2) 0.184(10) Uani 0.50 1 d P . .
F7A F -0.534(2) -0.1427(14) -0.011(2) 0.154(5) Uani 0.50 1 d P . .
F8A F -0.532(2) -0.225(2) -0.107(3) 0.210(15) Uani 0.50 1 d P . .
F9A F -0.391(2) -0.214(2) 0.047(3) 0.186(13) Uani 0.50 1 d P . .
C7 C -0.2983(6) -0.1137(4) -0.0544(5) 0.0897(16) Uani 1 1 d . . .
C8 C -0.3308(7) -0.0635(5) -0.1238(6) 0.1037(19) Uani 1 1 d . . .
H8A H -0.4265 -0.0780 -0.1560 0.124 Uiso 1 1 calc R . .
C9 C -0.2259(7) 0.0074(5) -0.1468(5) 0.0895(16) Uani 1 1 d . . .
C10 C -0.2716(10) 0.0534(8) -0.2308(8) 0.126(3) Uani 1 1 d . . .
F10 F -0.372(2) -0.0085(17) -0.3032(12) 0.167(8) Uani 0.50 1 d P . .
F11 F -0.169(2) 0.0924(19) -0.272(2) 0.181(12) Uani 0.50 1 d P . .
F12 F -0.2739(14) 0.1521(7) -0.1864(6) 0.235(4) Uani 1 1 d . . .
F11A F -0.203(4) 0.028(3) -0.3002(18) 0.223(15) Uani 0.50 1 d P . .
F10A F -0.4119(18) 0.039(2) -0.2490(17) 0.179(8) Uani 0.50 1 d P . .
O4 O -0.0938(4) 0.0391(3) -0.1095(3) 0.0890(11) Uani 1 1 d . . .
O01 O 0.1843(5) -0.4614(3) -0.3602(4) 0.1098(14) Uani 1 1 d . . .
N1 N 0.1743(5) -0.4758(3) -0.2739(5) 0.0942(14) Uani 1 1 d . . .
C01 C 0.2076(8) -0.5710(5) -0.2500(6) 0.109(2) Uani 1 1 d . . .
C02 C 0.1519(14) -0.6682(6) -0.3438(7) 0.186(5) Uani 1 1 d . . .
H02A H 0.0477 -0.6869 -0.3562 0.279 Uiso 1 1 calc R . .
H02B H 0.1871 -0.7264 -0.3334 0.279 Uiso 1 1 calc R . .
H02C H 0.1854 -0.6531 -0.4016 0.279 Uiso 1 1 calc R . .
C03 C 0.3721(12) -0.5497(10) -0.2395(10) 0.203(5) Uani 1 1 d . . .
H03A H 0.4164 -0.4889 -0.1803 0.305 Uiso 1 1 calc R . .
H03B H 0.4006 -0.5359 -0.2991 0.305 Uiso 1 1 calc R . .
H03C H 0.4030 -0.6106 -0.2324 0.305 Uiso 1 1 calc R . .
C04 C 0.1558(17) -0.5612(7) -0.1554(8) 0.186(5) Uani 1 1 d . . .
C05 C 0.2011(18) -0.5996(9) -0.0757(8) 0.233(7) Uani 1 1 d . . .
H05A H 0.3026 -0.5686 -0.0495 0.350 Uiso 1 1 calc R . .
H05B H 0.1844 -0.6756 -0.1018 0.350 Uiso 1 1 calc R . .
H05C H 0.1469 -0.5805 -0.0219 0.350 Uiso 1 1 calc R . .
C06 C -0.0194(14) -0.6255(8) -0.1933(10) 0.212(6) Uani 1 1 d . . .
H06A H -0.0276 -0.7005 -0.2210 0.318 Uiso 1 1 calc R . .
H06B H -0.0629 -0.6012 -0.2445 0.318 Uiso 1 1 calc R . .
H06C H -0.0684 -0.6116 -0.1360 0.318 Uiso 1 1 calc R . .
N2 N 0.1542(7) -0.4456(4) -0.1143(5) 0.1191(19) Uani 1 1 d . . .
O02 O 0.1409(8) -0.3999(4) -0.0245(5) 0.164(2) Uani 1 1 d . . .
C07 C 0.1539(6) -0.4041(4) -0.1892(5) 0.0879(15) Uani 1 1 d . . .
C08 C 0.1336(5) -0.3001(4) -0.1808(4) 0.0766(13) Uani 1 1 d . . .
C09 C 0.0926(6) -0.2286(4) -0.0985(5) 0.0865(15) Uani 1 1 d . . .
H09A H 0.0726 -0.2428 -0.0395 0.104 Uiso 1 1 calc R . .
N3 N 0.0864(5) -0.1394(3) -0.1162(4) 0.0878(13) Uani 1 1 d . . .
N4 N 0.1206(6) -0.1539(4) -0.2103(4) 0.0970(14) Uani 1 1 d . . .
C041 C 0.1239(14) -0.0689(7) -0.2561(8) 0.160(4) Uani 1 1 d . . .
H04A H 0.0275 -0.0831 -0.2952 0.192 Uiso 1 1 calc R . .
H04G H 0.1359 -0.0037 -0.1998 0.192 Uiso 1 1 calc R . .
C042 C 0.205(2) -0.0487(12) -0.3085(15) 0.309(12) Uani 1 1 d . . .
H04B H 0.1925 -0.1129 -0.3660 0.371 Uiso 1 1 calc R . .
H04H H 0.3021 -0.0345 -0.2703 0.371 Uiso 1 1 calc R . .
C043 C 0.203(2) 0.0428(12) -0.3525(14) 0.284(10) Uani 1 1 d . . .
H04C H 0.1021 0.0382 -0.3775 0.341 Uiso 1 1 calc R . .
H04K H 0.2380 0.1090 -0.2964 0.341 Uiso 1 1 calc R . .
C044 C 0.273(3) 0.0496(14) -0.4229(15) 0.334(12) Uani 1 1 d . . .
H04D H 0.2634 0.1118 -0.4400 0.502 Uiso 1 1 calc R . .
H04E H 0.2345 -0.0124 -0.4818 0.502 Uiso 1 1 calc R . .
H04F H 0.3730 0.0548 -0.4002 0.502 Uiso 1 1 calc R . .
C010 C 0.1518(7) -0.2483(4) -0.2497(5) 0.0901(16) Uani 1 1 d . . .
H01A H 0.1803 -0.2733 -0.3123 0.108 Uiso 1 1 calc R . .

loop_
_atom_site_aniso_label
_atom_site_aniso_U_11
_atom_site_aniso_U_22
_atom_site_aniso_U_33
_atom_site_aniso_U_23
_atom_site_aniso_U_13
_atom_site_aniso_U_12
Cu1 0.1045(8) 0.0828(7) 0.1035(8) 0.0204(5) 0.0363(6) 0.0408(6)
O1 0.100(3) 0.092(3) 0.114(3) 0.014(2) 0.026(2) 0.037(2)
C1 0.105(7) 0.120(8) 0.170(11) -0.003(7) 0.033(7) 0.054(6)
F1 0.33(4) 0.25(3) 0.24(3) 0.11(2) 0.12(2) 0.22(3)
F2 0.096(17) 0.20(2) 0.198(17) -0.005(13) 0.065(14) 0.063(14)
F3 0.123(13) 0.22(2) 0.24(4) -0.15(3) -0.034(19) 0.097(14)
F1A 0.18(2) 0.087(8) 0.28(4) 0.021(16) 0.09(2) 0.057(10)
F2A 0.11(2) 0.121(16) 0.40(4) 0.015(19) 0.000(18) 0.057(14)
F3A 0.23(4) 0.38(4) 0.18(2) -0.05(2) 0.05(3) 0.18(3)
C2 0.084(4) 0.100(5) 0.113(5) 0.000(4) 0.015(4) 0.032(4)
C3 0.102(5) 0.108(6) 0.158(7) 0.007(5) 0.050(5) 0.027(4)
C4 0.105(5) 0.102(5) 0.123(5) 0.021(4) 0.028(4) 0.027(4)
C5 0.141(10) 0.120(8) 0.159(10) 0.023(7) 0.044(8) 0.011(7)
F4 0.162(5) 0.128(4) 0.244(7) 0.013(5) 0.014(5) 0.007(4)
F5 0.152(11) 0.087(7) 0.187(12) 0.062(7) 0.026(9) 0.021(7)
F6 0.30(4) 0.151(14) 0.35(4) 0.11(3) 0.23(3) 0.06(2)
F5A 0.24(4) 0.24(3) 0.46(6) 0.21(3) -0.05(3) 0.01(2)
F6A 0.137(11) 0.139(14) 0.25(2) 0.033(14) 0.094(13) 0.003(9)
O2 0.113(3) 0.090(3) 0.121(3) 0.024(2) 0.038(3) 0.039(2)
Cu2 0.0656(6) 0.0685(6) 0.1001(7) 0.0183(5) 0.0022(4) 0.0161(4)
O3 0.075(2) 0.069(2) 0.106(3) 0.0167(19) 0.004(2) 0.0176(18)
C6 0.087(6) 0.122(8) 0.165(9) 0.059(8) -0.001(6) 0.000(5)
F7 0.15(2) 0.39(5) 0.20(3) 0.05(2) 0.09(2) -0.02(2)
F8 0.20(3) 0.129(16) 0.30(3) -0.061(19) 0.12(2) -0.070(16)
F9 0.135(12) 0.116(11) 0.28(2) 0.109(16) -0.042(14) -0.033(9)
F7A 0.090(7) 0.133(8) 0.252(16) 0.060(10) 0.075(9) 0.034(7)
F8A 0.076(8) 0.22(3) 0.33(3) 0.16(3) -0.063(15) -0.040(11)
F9A 0.103(11) 0.20(2) 0.28(4) 0.15(3) 0.010(15) -0.007(12)
C7 0.069(3) 0.065(3) 0.122(5) 0.015(3) 0.005(3) 0.018(3)
C8 0.071(4) 0.087(4) 0.141(5) 0.028(4) -0.005(4) 0.021(3)
C9 0.081(4) 0.076(3) 0.100(4) 0.012(3) -0.004(3) 0.030(3)
C10 0.104(6) 0.117(6) 0.155(8) 0.048(6) -0.015(6) 0.039(5)
F10 0.159(17) 0.188(15) 0.114(10) 0.053(9) -0.055(10) -0.008(12)
F11 0.110(8) 0.23(2) 0.26(2) 0.18(2) 0.017(11) 0.030(11)
F12 0.354(12) 0.191(7) 0.226(7) 0.113(6) 0.039(8) 0.153(9)
F11A 0.31(4) 0.35(4) 0.140(11) 0.152(18) 0.111(18) 0.23(3)
F10A 0.101(8) 0.26(2) 0.213(18) 0.136(17) -0.018(12) 0.051(12)
O4 0.075(2) 0.087(2) 0.101(3) 0.026(2) 0.004(2) 0.0238(19)
O01 0.131(4) 0.096(3) 0.108(3) 0.025(3) 0.043(3) 0.042(3)
N1 0.101(3) 0.061(3) 0.125(4) 0.020(3) 0.044(3) 0.031(2)
C01 0.134(6) 0.075(4) 0.126(5) 0.024(4) 0.032(4) 0.050(4)
C02 0.321(15) 0.075(5) 0.173(8) 0.034(5) 0.059(9) 0.075(7)
C03 0.167(9) 0.251(13) 0.276(14) 0.137(11) 0.081(9) 0.139(10)
C04 0.364(18) 0.087(5) 0.174(8) 0.075(6) 0.144(11) 0.102(8)
C05 0.43(2) 0.166(9) 0.159(8) 0.074(7) 0.029(10) 0.177(12)
C06 0.247(13) 0.120(8) 0.246(13) 0.070(8) 0.044(11) -0.022(8)
N2 0.183(6) 0.079(3) 0.120(4) 0.036(3) 0.074(4) 0.057(4)
O02 0.281(8) 0.108(4) 0.143(5) 0.062(3) 0.096(5) 0.073(4)
C07 0.097(4) 0.072(3) 0.104(4) 0.033(3) 0.043(3) 0.024(3)
C08 0.073(3) 0.059(3) 0.093(4) 0.015(3) 0.022(3) 0.018(2)
C09 0.090(4) 0.067(3) 0.101(4) 0.021(3) 0.026(3) 0.021(3)
N3 0.095(3) 0.069(3) 0.103(3) 0.025(2) 0.024(3) 0.028(2)
N4 0.110(4) 0.077(3) 0.115(4) 0.035(3) 0.031(3) 0.038(3)
C041 0.245(11) 0.128(7) 0.170(8) 0.090(6) 0.087(8) 0.097(7)
C042 0.45(3) 0.273(16) 0.46(3) 0.296(19) 0.33(2) 0.256(18)
C043 0.41(2) 0.259(15) 0.41(2) 0.273(17) 0.27(2) 0.211(16)
C044 0.55(4) 0.241(17) 0.37(2) 0.224(18) 0.22(3) 0.19(2)
C010 0.105(4) 0.077(4) 0.094(4) 0.023(3) 0.027(3) 0.037(3)

loop_
_atom_type_symbol
_atom_type_description
_atom_type_scat_dispersion_real
_atom_type_scat_dispersion_imag
_atom_type_scat_source
C C 0.0033 0.0016 'International Tables Vol C Tables 4.2.6.8 and 6.1.1.4'
H H 0.0000 0.0000 'International Tables Vol C Tables 4.2.6.8 and 6.1.1.4'
N N 0.0061 0.0033 'International Tables Vol C Tables 4.2.6.8 and 6.1.1.4'
O O 0.0106 0.0060 'International Tables Vol C Tables 4.2.6.8 and 6.1.1.4'
F F 0.0171 0.0103 'International Tables Vol C Tables 4.2.6.8 and 6.1.1.4'
Cu Cu 0.3201 1.2651 'International Tables Vol C Tables 4.2.6.8 and 6.1.1.4'

loop_
_geom_angle_atom_site_label_1
_geom_angle_atom_site_label_2
_geom_angle_atom_site_label_3
_geom_angle
_geom_angle_site_symmetry_1
_geom_angle_site_symmetry_3
_geom_angle_publ_flag
O1 Cu1 O1 179.998(1) 2_544 . ?
O1 Cu1 O2 88.43(19) 2_544 . ?
O1 Cu1 O2 91.57(19) . . ?
O1 Cu1 O2 91.57(19) 2_544 2_544 ?
O1 Cu1 O2 88.43(19) . 2_544 ?
O2 Cu1 O2 180.0 . 2_544 ?
O1 Cu1 O01 86.28(17) 2_544 . ?
O1 Cu1 O01 93.72(17) . . ?
O2 Cu1 O01 99.47(19) . . ?
O2 Cu1 O01 80.53(19) 2_544 . ?
O1 Cu1 O01 93.72(17) 2_544 2_544 ?
O1 Cu1 O01 86.28(17) . 2_544 ?
O2 Cu1 O01 80.53(19) . 2_544 ?
O2 Cu1 O01 99.47(19) 2_544 2_544 ?
O01 Cu1 O01 180.0(2) . 2_544 ?
C2 O1 Cu1 124.5(4) . . ?
F1A C1 F3 76(3) . . ?
F1A C1 F2A 114(2) . . ?
F3 C1 F2A 122(3) . . ?
F1A C1 F2 120(2) . . ?
F3 C1 F2 113(3) . . ?
F2A C1 F2 11(3) . . ?
F1A C1 F3A 105(3) . . ?
F3 C1 F3A 33(4) . . ?
F2A C1 F3A 95(3) . . ?
F2 C1 F3A 85(2) . . ?
F1A C1 F1 38(2) . . ?
F3 C1 F1 113(3) . . ?
F2A C1 F1 90(2) . . ?
F2 C1 F1 99(3) . . ?
F3A C1 F1 139(3) . . ?
F1A C1 C2 118.1(15) . . ?
F3 C1 C2 110.6(16) . . ?
F2A C1 C2 112.4(14) . . ?
F2 C1 C2 113.4(15) . . ?
F3A C1 C2 108.6(19) . . ?
F1 C1 C2 107.3(16) . . ?
F1A F1 C1 54(3) . . ?
C1 F2 F3A 48.7(17) . . ?
F3A F3 C1 81(4) . . ?
F3A F3 F1A 125(6) . . ?
C1 F3 F1A 49.6(19) . . ?
F1 F1A C1 88(4) . . ?
F1 F1A F3 142(5) . . ?
C1 F1A F3 54.8(18) . . ?
F3 F3A C1 65(5) . . ?
F3 F3A F2 106(7) . . ?
C1 F3A F2 46.5(16) . . ?
O1 C2 C3 127.8(6) . . ?
O1 C2 C1 112.8(8) . . ?
C3 C2 C1 119.4(8) . . ?
C2 C3 C4 123.2(7) . . ?
O2 C4 C3 127.0(7) . . ?
O2 C4 C5 113.9(8) . . ?
C3 C4 C5 119.0(8) . . ?
F5A C5 F6 84(3) . . ?
F5A C5 F6A 122(3) . . ?
F6 C5 F6A 42(2) . . ?
F5A C5 F4 109(3) . . ?
F6 C5 F4 125(2) . . ?
F6A C5 F4 91.6(16) . . ?
F5A C5 F5 12(4) . . ?
F6 C5 F5 96(2) . . ?
F6A C5 F5 133.3(19) . . ?
F4 C5 F5 102.5(11) . . ?
F5A C5 C4 115(3) . . ?
F6 C5 C4 113.9(17) . . ?
F6A C5 C4 108.6(17) . . ?
F4 C5 C4 108.4(10) . . ?
F5 C5 C4 108.5(13) . . ?
F6A F6 C5 70(4) . . ?
F6A F6 F5A 107(6) . . ?
C5 F6 F5A 40(2) . . ?
C5 F5A F6 55(2) . . ?
F6 F6A C5 67(4) . . ?
C4 O2 Cu1 124.9(5) . . ?
O4 Cu2 O4 180.0 2 . ?
O4 Cu2 O3 87.68(16) 2 . ?
O4 Cu2 O3 92.32(16) . . ?
O4 Cu2 O3 92.32(16) 2 2 ?
O4 Cu2 O3 87.68(16) . 2 ?
O3 Cu2 O3 180.0 . 2 ?
O4 Cu2 N3 86.23(16) 2 . ?
O4 Cu2 N3 93.77(16) . . ?
O3 Cu2 N3 91.18(16) . . ?
O3 Cu2 N3 88.82(16) 2 . ?
O4 Cu2 N3 93.77(16) 2 2 ?
O4 Cu2 N3 86.23(16) . 2 ?
O3 Cu2 N3 88.82(16) . 2 ?
O3 Cu2 N3 91.18(16) 2 2 ?
N3 Cu2 N3 180.0 . 2 ?
C7 O3 Cu2 124.0(4) . . ?
F8 C6 F7 131(2) . . ?
F8 C6 F8A 45(2) . . ?
F7 C6 F8A 123(2) . . ?
F8 C6 F9A 106(3) . . ?
F7 C6 F9A 40(2) . . ?
F8A C6 F9A 133.3(15) . . ?
F8 C6 F7A 108.6(18) . . ?
F7 C6 F7A 64(2) . . ?
F8A C6 F7A 68.1(14) . . ?
F9A C6 F7A 100.6(19) . . ?
F8 C6 F9 51(2) . . ?
F7 C6 F9 105(3) . . ?
F8A C6 F9 96.6(17) . . ?
F9A C6 F9 66.1(15) . . ?
F7A C6 F9 144.8(11) . . ?
F8 C6 C7 115.7(15) . . ?
F7 C6 C7 111.4(17) . . ?
F8A C6 C7 113.5(14) . . ?
F9A C6 C7 112.8(12) . . ?
F7A C6 C7 111.4(9) . . ?
F9 C6 C7 103.8(11) . . ?
F9A F7 C6 74(4) . . ?
F9A F7 F7A 131(5) . . ?
C6 F7 F7A 63(2) . . ?
F8A F8 F9 144(4) . . ?
F8A F8 C6 70.4(19) . . ?
F9 F8 C6 74(2) . . ?
F8 F9 C6 54.9(13) . . ?
F8 F9 F9A 99(2) . . ?
C6 F9 F9A 53.3(14) . . ?
F7 F7A C6 53.7(12) . . ?
F7 F7A F8A 100.8(18) . . ?
C6 F7A F8A 52.7(9) . . ?
F8 F8A C6 64(2) . . ?
F8 F8A F7A 117(4) . . ?
C6 F8A F7A 59.2(13) . . ?
F7 F9A C6 66(3) . . ?
F7 F9A F9 125(5) . . ?
C6 F9A F9 61(2) . . ?
O3 C7 C8 128.1(6) . . ?
O3 C7 C6 114.7(7) . . ?
C8 C7 C6 117.2(6) . . ?
C7 C8 C9 122.1(5) . . ?
O4 C9 C8 128.2(6) . . ?
O4 C9 C10 113.6(6) . . ?
C8 C9 C10 118.1(6) . . ?
F11A C10 F10 78.7(18) . . ?
F11A C10 F11 37.9(19) . . ?
F10 C10 F11 107.0(17) . . ?
F11A C10 F10A 121.5(19) . . ?
F10 C10 F10A 45.9(10) . . ?
F11 C10 F10A 132.9(15) . . ?
F11A C10 F12 121.9(19) . . ?
F10 C10 F12 121.3(13) . . ?
F11 C10 F12 85.5(13) . . ?
F10A C10 F12 83.4(12) . . ?
F11A C10 C9 109.1(12) . . ?
F10 C10 C9 115.7(11) . . ?
F11 C10 C9 116.3(10) . . ?
F10A C10 C9 110.6(12) . . ?
F12 C10 C9 107.8(8) . . ?
F10A F10 C10 68.8(17) . . ?
F10A F10 F11A 116(3) . . ?
C10 F10 F11A 49.6(11) . . ?
F11A F11 C10 67(2) . . ?
F11A F11 F12 113(3) . . ?
C10 F11 F12 47.6(11) . . ?
C10 F12 F10A 48.3(8) . . ?
C10 F12 F11 47.0(8) . . ?
F10A F12 F11 85.8(9) . . ?
F11 F11A C10 75(3) . . ?
F11 F11A F10 114(3) . . ?
C10 F11A F10 51.7(13) . . ?
F10 F10A C10 65.3(16) . . ?
F10 F10A F12 107(2) . . ?
C10 F10A F12 48.4(9) . . ?
C9 O4 Cu2 124.6(4) . . ?
N1 O01 Cu1 128.5(4) . . ?
O01 N1 C07 126.0(5) . . ?
O01 N1 C01 122.8(5) . . ?
C07 N1 C01 110.6(6) . . ?
C04 C01 N1 101.6(5) . . ?
C04 C01 C02 123.0(8) . . ?
N1 C01 C02 109.0(6) . . ?
C04 C01 C03 114.2(10) . . ?
N1 C01 C03 103.2(6) . . ?
C02 C01 C03 104.2(8) . . ?
C05 C04 C01 128.6(10) . . ?
C05 C04 N2 111.2(9) . . ?
C01 C04 N2 104.1(6) . . ?
C05 C04 C06 102.7(10) . . ?
C01 C04 C06 103.2(10) . . ?
N2 C04 C06 104.4(9) . . ?
O02 N2 C07 125.9(5) . . ?
O02 N2 C04 124.1(6) . . ?
C07 N2 C04 109.7(6) . . ?
N2 C07 N1 108.9(5) . . ?
N2 C07 C08 125.0(5) . . ?
N1 C07 C08 126.1(6) . . ?
C010 C08 C09 104.9(5) . . ?
C010 C08 C07 127.3(5) . . ?
C09 C08 C07 127.8(5) . . ?
N3 C09 C08 111.4(5) . . ?
C09 N3 N4 104.3(4) . . ?
C09 N3 Cu2 122.0(4) . . ?
N4 N3 Cu2 133.3(3) . . ?
C010 N4 N3 112.6(5) . . ?
C010 N4 C041 127.8(6) . . ?
N3 N4 C041 119.6(6) . . ?
C042 C041 N4 124.9(10) . . ?
C041 C042 C043 121.7(11) . . ?
C044 C043 C042 119.5(13) . . ?
N4 C010 C08 106.8(5) . . ?

loop_
_geom_bond_atom_site_label_1
_geom_bond_atom_site_label_2
_geom_bond_distance
_geom_bond_site_symmetry_2
_geom_bond_publ_flag
Cu1 O1 1.966(4) 2_544 ?
Cu1 O1 1.966(4) . ?
Cu1 O2 1.971(5) . ?
Cu1 O2 1.971(5) 2_544 ?
Cu1 O01 2.336(5) . ?
Cu1 O01 2.336(5) 2_544 ?
O1 C2 1.246(8) . ?
C1 F1A 1.15(2) . ?
C1 F3 1.23(3) . ?
C1 F2A 1.29(3) . ?
C1 F2 1.29(3) . ?
C1 F3A 1.34(5) . ?
C1 F1 1.42(4) . ?
C1 C2 1.544(10) . ?
F1 F1A 0.87(4) . ?
F2 F3A 1.77(5) . ?
F3 F3A 0.74(9) . ?
F3 F1A 1.46(6) . ?
C2 C3 1.379(10) . ?
C3 C4 1.385(10) . ?
C4 O2 1.245(8) . ?
C4 C5 1.551(13) . ?
C5 F5A 1.03(3) . ?
C5 F6 1.31(3) . ?
C5 F6A 1.34(4) . ?
C5 F4 1.337(13) . ?
C5 F5 1.43(3) . ?
F6 F6A 0.95(5) . ?
F6 F5A 1.58(6) . ?
Cu2 O4 1.947(4) 2 ?
Cu2 O4 1.947(4) . ?
Cu2 O3 1.960(4) . ?
Cu2 O3 1.960(4) 2 ?
Cu2 N3 2.447(5) . ?
Cu2 N3 2.447(5) 2 ?
O3 C7 1.255(6) . ?
C6 F8 1.203(19) . ?
C6 F7 1.23(3) . ?
C6 F8A 1.26(2) . ?
C6 F9A 1.30(3) . ?
C6 F7A 1.359(16) . ?
C6 F9 1.41(2) . ?
C6 C7 1.523(10) . ?
F7 F9A 0.87(5) . ?
F7 F7A 1.37(4) . ?
F8 F8A 0.95(4) . ?
F8 F9 1.15(5) . ?
F9 F9A 1.48(4) . ?
F7A F8A 1.47(3) . ?
C7 C8 1.380(9) . ?
C8 C9 1.380(8) . ?
C9 O4 1.248(6) . ?
C9 C10 1.544(10) . ?
C10 F11A 1.23(2) . ?
C10 F10 1.269(17) . ?
C10 F11 1.29(2) . ?
C10 F10A 1.303(19) . ?
C10 F12 1.305(11) . ?
F10 F10A 1.00(2) . ?
F10 F11A 1.58(3) . ?
F11 F11A 0.82(4) . ?
F11 F12 1.76(3) . ?
F12 F10A 1.73(2) . ?
O01 N1 1.286(6) . ?
N1 C07 1.352(7) . ?
N1 C01 1.508(8) . ?
C01 C04 1.439(11) . ?
C01 C02 1.510(11) . ?
C01 C03 1.525(12) . ?
C04 C05 1.423(12) . ?
C04 N2 1.506(9) . ?
C04 C06 1.673(16) . ?
N2 O02 1.256(7) . ?
N2 C07 1.325(7) . ?
C07 C08 1.435(7) . ?
C08 C010 1.355(8) . ?
C08 C09 1.416(7) . ?
C09 N3 1.316(7) . ?
N3 N4 1.356(7) . ?
N4 C010 1.342(7) . ?
N4 C041 1.472(9) . ?
C041 C042 1.171(12) . ?
C042 C043 1.541(14) . ?
C043 C044 1.261(17) . ?
